data_7132993
loop_
_publ_author_name
'Shields, C. E.'
'Fellowes, T.'
'Slater, A. G.'
'Cooper, A. I.'
'Andrews, K. G.'
'Szczypi&#x144;ski, F T'

_publ_section_title
;
 Exploration of the polymorphic solid-state landscape of an amide-linked
 organic cage using computation and automation.
;
_journal_issue 47
_journal_name_full 'Chemical communications (Cambridge, England)'
_journal_page_first 6023
_journal_page_last 6026
_journal_paper_doi 10.1039/d4cc01407c
_journal_volume 60
_journal_year 2024
_chemical_absolute_configuration unk
_chemical_formula_moiety 'C126 H112 N6 O10, 24[C2H6SO]'
_chemical_formula_sum 'C174 H256 N6 O34 S24'
_chemical_formula_weight 3745.27
_space_group_crystal_system hexagonal
_space_group_IT_number 182
_space_group_name_Hall 'P 6c 2c'
_space_group_name_H-M_alt 'P 63 2 2'
_atom_sites_solution_hydrogens geom
_atom_sites_solution_primary dual
_audit_creation_date 2024-03-27
_audit_creation_method
;
Olex2 1.5
(compiled 2024.02.16 svn.r378c4104 for OlexSys, GUI svn.r6928)
;
_audit_update_record
;
2024-03-27 deposited with the CCDC.	2024-05-02 downloaded from the CCDC.
;
_cell_angle_alpha 90
_cell_angle_beta 90
_cell_angle_gamma 120
_cell_formula_units_Z 2
_cell_length_a 19.9064(2)
_cell_length_b 19.9064(2)
_cell_length_c 33.4510(5)
_cell_measurement_reflns_used 8374
_cell_measurement_temperature 100.15
_cell_measurement_theta_max 18.05461910402454
_cell_measurement_theta_min 1.1770430987977856
_cell_volume 11479.6(2)
_computing_data_collection 'GDA - generic data acquisition software'
_computing_data_reduction
;
DIALS 3.17.0-2-gd57c1bda0-release (Winter, G. et al., 2018)
dials.scale (Beilsten-Edmands, J. et al., 2020)
XIA2 3.17.0 (Winter, G., 2010)
;
_computing_molecular_graphics 'Olex2 1.5 (Dolomanov et al., 2009)'
_computing_publication_material 'Olex2 1.5 (Dolomanov et al., 2009)'
_computing_structure_refinement 'SHELXL 2019/2 (Sheldrick, 2015)'
_computing_structure_solution 'SHELXT 2018/2 (Sheldrick, 2018)'
_diffrn_ambient_temperature 100.15
_diffrn_detector_type 'Dectris PILATUS 2M'
_diffrn_measured_fraction_theta_full 0.997
_diffrn_measured_fraction_theta_max 0.997
_diffrn_measurement_device 'Fixed \c 3-circle diffractometer'
_diffrn_measurement_device_type 'Fluid Film Devices'
_diffrn_measurement_method 'shutterless scans'
_diffrn_measurement_specimen_support 'MiTeGen MicroMount'
_diffrn_radiation_type synchrotron
_diffrn_radiation_wavelength 0.6889
_diffrn_reflns_av_R_equivalents 0.0950
_diffrn_reflns_av_unetI/netI 0.0603
_diffrn_reflns_Laue_measured_fraction_full 0.997
_diffrn_reflns_Laue_measured_fraction_max 0.997
_diffrn_reflns_limit_h_max 16
_diffrn_reflns_limit_h_min -16
_diffrn_reflns_limit_k_max 16
_diffrn_reflns_limit_k_min -16
_diffrn_reflns_limit_l_max 27
_diffrn_reflns_limit_l_min -27
_diffrn_reflns_number 61628
_diffrn_reflns_point_group_measured_fraction_full 0.998
_diffrn_reflns_point_group_measured_fraction_max 0.998
_diffrn_reflns_theta_full 16.675
_diffrn_reflns_theta_max 16.675
_diffrn_reflns_theta_min 1.288
_diffrn_source_details 'Allan et al. (2017)'
_exptl_absorpt_coefficient_mu 0.260
_exptl_absorpt_correction_T_max 1.0
_exptl_absorpt_correction_T_min 0.9981514936621928
_exptl_absorpt_correction_type empirical
_exptl_absorpt_process_details
;
DIALS 3.17.0-2-gd57c1bda0-release
Scaling & analysis of unmerged intensities, 
absorption correction using spherical harmonics
;
_exptl_crystal_colour colourless
_exptl_crystal_colour_primary colourless
_exptl_crystal_density_diffrn 1.084
_exptl_crystal_description block
_exptl_crystal_F_000 3996
_exptl_crystal_size_max 0.01
_exptl_crystal_size_mid 0.008
_exptl_crystal_size_min 0.008
_refine_diff_density_max 0.457
_refine_diff_density_min -0.445
_refine_diff_density_rms 0.083
_refine_ls_abs_structure_details
;
 Flack x determined using 278 quotients [(I+)-(I-)]/[(I+)+(I-)]
 (Parsons, Flack and Wagner, Acta Cryst. B69 (2013) 249-259).
;
_refine_ls_abs_structure_Flack -0.1(10)
_refine_ls_extinction_method none
_refine_ls_goodness_of_fit_ref 1.203
_refine_ls_hydrogen_treatment constr
_refine_ls_matrix_type full
_refine_ls_number_parameters 217
_refine_ls_number_reflns 2332
_refine_ls_number_restraints 261
_refine_ls_restrained_S_all 1.184
_refine_ls_R_factor_all 0.1987
_refine_ls_R_factor_gt 0.1451
_refine_ls_shift/su_max 0.000
_refine_ls_shift/su_mean 0.000
_refine_ls_structure_factor_coef Fsqd
_refine_ls_weighting_details 'w=1/[\s^2^(Fo^2^)+(0.2000P)^2^] where P=(Fo^2^+2Fc^2^)/3'
_refine_ls_weighting_scheme calc
_refine_ls_wR_factor_gt 0.3485
_refine_ls_wR_factor_ref 0.3888
_reflns_Friedel_coverage 0.623
_reflns_Friedel_fraction_full 1.000
_reflns_Friedel_fraction_max 1.000
_reflns_number_gt 954
_reflns_number_total 2332
_reflns_threshold_expression 'I > 2\s(I)'
_cod_data_source_file d4cc01407c3.cif
_cod_data_source_block ka1_dmso_meoh_b
_cod_depositor_comments 'Adding full bibliography for 7132990--7132997.cif.'
_cod_original_cell_volume 11479.6(3)
_cod_database_code 7132993
_shelx_shelxl_version_number 2019/2
_shelx_space_group_comment
;
The symmetry employed for this shelxl refinement is uniquely defined
by the following loop, which should always be used as a source of
symmetry information in preference to the above space-group names.
They are only intended as comments.
;
_shelx_estimated_absorpt_t_max 0.998
_shelx_estimated_absorpt_t_min 0.997
_olex2_refinement_description
;
1. Fixed Uiso
 At 1.2 times of:
  All C(H) groups, All N(H) groups
 At 1.5 times of:
  All C(H,H,H) groups, All O(H) groups
2. Restrained distances
 C12-C20
 1.54 with sigma of 0.01
 C15-C10 = C11-C10 = C12-C11 = C13-C12 = C14-C13 = C15-C14 = C3-C2 = C2-C1 =
 C6-C1 = C6-C5 = C5-C4 = C4-C3 = C22-C20 = C21-C20 = C10-C8
 1.39 with sigma of 0.01
 C22-C21
 2.32 with sigma of 0.04
 C14-C17 \\sim C14-C18 \\sim C14-C19 \\sim C17-C18 \\sim C17-C19 \\sim C18-C19
 with sigma of 0.02
 C16-C14 \\sim C16-C17 \\sim C16-C18 \\sim C16-C19
 with sigma of 0.01
3. Restrained planarity
 C12, C20, C21, C22
 with sigma of 0.1
4. Uiso/Uaniso restraints and constraints
Uanis(C23) \\sim Ueq, Uanis(C24) \\sim Ueq, Uanis(C25) \\sim Ueq, Uanis(O26)
\\sim Ueq: with sigma of 0.1 and sigma for terminal atoms of 0.2
5. Rigid body (RIGU) restrains
 All non-hydrogen atoms
 with sigma for 1-2 distances of 0.004 and sigma for 1-3 distances of 0.004
6. Others
 Fixed Sof: O26(0.6667) H26(0.333333)
7.a Ternary CH refined with riding coordinates:
 C23(H23)
7.b Me refined with riding coordinates:
 C17(H17A,H17B,H17C), C18(H18A,H18B,H18C), C19(H19A,H19B,H19C)
7.c Aromatic/amide H refined with riding coordinates:
 N7(H7), C2(H2), C4(H4), C5(H5), C11(H11), C13(H13), C15(H15), C21(H21),
 C22(H22)
7.d Tetrahedral OH refined with riding coordinates:
 O26(H26)
;
_olex2_submission_special_instructions 'No special instructions were received'

loop_
_space_group_symop_operation_xyz
'x, y, z'
'-y, x-y, z'
'-x+y, -x, z'
'-x, -y, z+1/2'
'y, -x+y, z+1/2'
'x-y, x, z+1/2'
'y, x, -z'
'x-y, -y, -z'
'-x, -x+y, -z'
'-y, -x, -z+1/2'
'-x+y, y, -z+1/2'
'x, x-y, -z+1/2'

loop_
_atom_site_label
_atom_site_type_symbol
_atom_site_fract_x
_atom_site_fract_y
_atom_site_fract_z
_atom_site_U_iso_or_equiv
_atom_site_adp_type
_atom_site_occupancy
_atom_site_site_symmetry_order
_atom_site_calc_flag
_atom_site_refinement_flags_posn
_atom_site_refinement_flags_adp
_atom_site_refinement_flags_occupancy
_atom_site_disorder_assembly
_atom_site_disorder_group
O9 O -0.0257(9) 0.5997(12) 0.4506(5) 0.234(9) Uani 1 1 d . . . . .
O26 O 0.2909(13) 0.6253(15) 0.3507(4) 0.152(9) Uani 0.6667 1 d . U P A -1
H26 H 0.309186 0.643958 0.328094 0.228 Uiso 0.3333 1 calc R U P A -1
N7 N 0.0573(11) 0.5970(10) 0.4083(4) 0.145(6) Uani 1 1 d . . . . .
H7 H 0.060245 0.585770 0.383101 0.174 Uiso 1 1 calc R U . . .
C1 C 0.2579(11) 0.6544(11) 0.4275(4) 0.132(6) Uani 1 1 d D . . . .
C2 C 0.1876(10) 0.6334(11) 0.4090(5) 0.133(7) Uani 1 1 d D . . . .
H2 H 0.185904 0.631889 0.380604 0.160 Uiso 1 1 calc R U . . .
C3 C 0.1197(12) 0.6145(12) 0.4294(5) 0.138(7) Uani 1 1 d D . . . .
C4 C 0.1153(11) 0.6119(10) 0.4713(5) 0.129(6) Uani 1 1 d D . . . .
H4 H 0.068444 0.596654 0.485384 0.155 Uiso 1 1 calc R U . . .
C5 C 0.1844(10) 0.6333(10) 0.4903(5) 0.129(7) Uani 1 1 d D . . . .
H5 H 0.186414 0.636344 0.518639 0.155 Uiso 1 1 calc R U . . .
C6 C 0.2512(11) 0.6506(12) 0.4693(4) 0.139(7) Uani 1 1 d D . . . .
C8 C -0.0075(14) 0.5931(12) 0.4176(7) 0.144(7) Uani 1 1 d D . . . .
C10 C -0.0697(12) 0.5639(12) 0.3904(6) 0.148(7) Uani 1 1 d D . . . .
C11 C -0.0775(10) 0.5372(10) 0.3514(5) 0.135(6) Uani 1 1 d D . . . .
H11 H -0.035251 0.531585 0.342535 0.163 Uiso 1 1 calc R U . . .
C12 C -0.1344(11) 0.5172(11) 0.3232(5) 0.139(7) Uani 1 1 d D . . . .
C13 C -0.2031(11) 0.5082(11) 0.3376(5) 0.139(7) Uani 1 1 d D . . . .
H13 H -0.248264 0.485326 0.321291 0.167 Uiso 1 1 calc R U . . .
C14 C -0.2062(11) 0.5323(12) 0.3752(6) 0.170(8) Uani 1 1 d D . . . .
C15 C -0.1373(11) 0.5660(13) 0.3955(6) 0.163(8) Uani 1 1 d D . . . .
H15 H -0.135801 0.596950 0.417510 0.196 Uiso 1 1 calc R U . . .
C16 C -0.2830(9) 0.5250(11) 0.3908(5) 0.214(9) Uani 1 1 d D . . . .
C17 C -0.3150(10) 0.5556(12) 0.3575(6) 0.192(9) Uani 1 1 d D . . . .
H17A H -0.363721 0.551727 0.366399 0.287 Uiso 1 1 calc R U . . .
H17B H -0.277079 0.609898 0.351673 0.287 Uiso 1 1 calc R U . . .
H17C H -0.324506 0.524426 0.333216 0.287 Uiso 1 1 calc R U . . .
C18 C -0.2681(13) 0.5740(15) 0.4294(6) 0.238(11) Uani 1 1 d D . . . .
H18A H -0.247958 0.554523 0.450402 0.357 Uiso 1 1 calc R U . . .
H18B H -0.230211 0.628419 0.423795 0.357 Uiso 1 1 calc R U . . .
H18C H -0.316869 0.570028 0.438420 0.357 Uiso 1 1 calc R U . . .
C19 C -0.3417(12) 0.4387(13) 0.4009(6) 0.238(10) Uani 1 1 d D . . . .
H19A H -0.320134 0.420905 0.422036 0.357 Uiso 1 1 calc R U . . .
H19B H -0.390553 0.434142 0.410180 0.357 Uiso 1 1 calc R U . . .
H19C H -0.351388 0.406787 0.376996 0.357 Uiso 1 1 calc R U . . .
C20 C -0.1490(10) 0.4666(10) 0.2855(5) 0.149(7) Uani 1 1 d D . . . .
C21 C -0.2138(11) 0.4114(13) 0.2651(6) 0.181(10) Uani 1 1 d D . . . .
H21 H -0.262937 0.400484 0.275009 0.217 Uiso 1 1 calc R U . . .
C22 C -0.0823(10) 0.4815(14) 0.2660(5) 0.177(10) Uani 1 1 d D . . . .
H22 H -0.034322 0.524031 0.274574 0.213 Uiso 1 1 calc R U . . .
C23 C 0.333333 0.666667 0.4880(7) 0.137(9) Uani 1 3 d S TU P . .
H23 H 0.333331 0.666666 0.517910 0.164 Uiso 1 3 calc R U P . .
C24 C 0.333333 0.666667 0.4112(8) 0.119(9) Uani 1 3 d S TU P A .
C25 C 0.333333 0.666667 0.3760(10) 0.136(12) Uani 1 3 d S TU P . .

loop_
_atom_site_aniso_label
_atom_site_aniso_U_11
_atom_site_aniso_U_22
_atom_site_aniso_U_33
_atom_site_aniso_U_23
_atom_site_aniso_U_13
_atom_site_aniso_U_12
O9 0.164(13) 0.42(3) 0.112(10) -0.051(12) 0.003(9) 0.141(15)
O26 0.21(2) 0.22(2) 0.027(8) -0.013(11) -0.006(10) 0.111(13)
N7 0.162(11) 0.218(17) 0.051(9) 0.011(9) 0.007(8) 0.093(11)
C1 0.171(11) 0.185(18) 0.039(8) -0.002(9) -0.007(7) 0.088(11)
C2 0.177(12) 0.178(18) 0.049(10) -0.006(10) -0.013(8) 0.093(12)
C3 0.182(12) 0.173(17) 0.076(10) -0.008(11) -0.005(8) 0.101(12)
C4 0.191(14) 0.157(16) 0.066(9) -0.008(10) -0.003(8) 0.105(13)
C5 0.196(14) 0.148(16) 0.062(11) 0.003(10) 0.010(8) 0.100(13)
C6 0.176(13) 0.193(19) 0.045(8) -0.007(9) -0.007(8) 0.090(11)
C8 0.154(12) 0.164(18) 0.098(11) -0.001(12) 0.008(9) 0.068(12)
C10 0.155(12) 0.175(18) 0.114(11) -0.004(11) 0.004(9) 0.081(12)
C11 0.137(13) 0.147(15) 0.107(10) 0.007(10) 0.009(8) 0.060(11)
C12 0.156(14) 0.143(15) 0.113(11) -0.003(10) -0.008(9) 0.072(13)
C13 0.149(13) 0.136(16) 0.124(12) -0.004(11) -0.010(10) 0.065(12)
C14 0.160(13) 0.22(2) 0.139(13) -0.032(12) -0.023(10) 0.100(13)
C15 0.159(13) 0.202(19) 0.131(13) -0.027(13) -0.007(10) 0.092(13)
C16 0.171(16) 0.30(2) 0.182(16) -0.034(14) -0.015(12) 0.129(15)
C17 0.115(14) 0.26(2) 0.184(17) -0.037(15) -0.025(13) 0.079(15)
C18 0.20(2) 0.35(3) 0.204(18) -0.060(17) -0.051(15) 0.17(2)
C19 0.167(18) 0.33(2) 0.21(2) -0.003(16) -0.026(15) 0.121(15)
C20 0.171(15) 0.178(18) 0.121(12) -0.003(11) -0.011(11) 0.104(15)
C21 0.150(14) 0.23(2) 0.18(2) -0.081(16) -0.020(12) 0.110(14)
C22 0.143(14) 0.26(3) 0.117(18) -0.053(15) -0.038(11) 0.087(15)
C23 0.197(14) 0.197(14) 0.017(15) 0.000 0.000 0.099(7)
C24 0.174(13) 0.174(13) 0.008(13) 0.000 0.000 0.087(6)
C25 0.196(17) 0.196(17) 0.015(13) 0.000 0.000 0.098(8)

loop_
_atom_type_symbol
_atom_type_description
_atom_type_scat_dispersion_real
_atom_type_scat_dispersion_imag
_atom_type_scat_source
C C 0.0028 0.0015 'International Tables Vol C Tables 4.2.6.8 and 6.1.1.4'
H H 0.0000 0.0000 'International Tables Vol C Tables 4.2.6.8 and 6.1.1.4'
N N 0.0056 0.0031 'International Tables Vol C Tables 4.2.6.8 and 6.1.1.4'
O O 0.0101 0.0057 'International Tables Vol C Tables 4.2.6.8 and 6.1.1.4'
S S 0.1181 0.1169 'International Tables Vol C Tables 4.2.6.8 and 6.1.1.4'

loop_
_geom_angle_atom_site_label_1
_geom_angle_atom_site_label_2
_geom_angle_atom_site_label_3
_geom_angle
_geom_angle_site_symmetry_1
_geom_angle_site_symmetry_3
_geom_angle_publ_flag
C25 O26 H26 109.5 . . ?
C3 N7 H7 114.0 . . ?
C8 N7 H7 114.0 . . ?
C8 N7 C3 132.0(18) . . ?
C2 C1 C6 112.0(16) . . ?
C2 C1 C24 131.5(16) . . ?
C6 C1 C24 116(2) . . ?
C1 C2 H2 118.0 . . ?
C3 C2 C1 124.0(18) . . ?
C3 C2 H2 118.0 . . ?
N7 C3 C2 118.1(17) . . ?
N7 C3 C4 119.5(18) . . ?
C2 C3 C4 122(2) . . ?
C3 C4 H4 122.7 . . ?
C5 C4 C3 114.6(19) . . ?
C5 C4 H4 122.7 . . ?
C4 C5 H5 119.1 . . ?
C4 C5 C6 121.9(18) . . ?
C6 C5 H5 119.1 . . ?
C1 C6 C23 108.3(17) . . ?
C5 C6 C1 124.9(18) . . ?
C5 C6 C23 126.7(15) . . ?
O9 C8 N7 125(2) . . ?
O9 C8 C10 113(2) . . ?
N7 C8 C10 121(2) . . ?
C11 C10 C8 132(2) . . ?
C15 C10 C8 125(2) . . ?
C15 C10 C11 101.8(19) . . ?
C10 C11 H11 113.7 . . ?
C12 C11 C10 133(2) . . ?
C12 C11 H11 113.7 . . ?
C11 C12 C13 114.9(19) . . ?
C11 C12 C20 127.5(18) . . ?
C13 C12 C20 110.5(16) . . ?
C12 C13 H13 120.1 . . ?
C14 C13 C12 119.7(19) . . ?
C14 C13 H13 120.1 . . ?
C13 C14 C15 115.0(19) . . ?
C13 C14 C16 119.6(16) . . ?
C15 C14 C16 125.3(16) . . ?
C10 C15 H15 113.7 . . ?
C14 C15 C10 133(2) . . ?
C14 C15 H15 113.7 . . ?
C14 C16 C18 110.5(11) . . ?
C14 C16 C19 109.7(11) . . ?
C17 C16 C14 107.4(10) . . ?
C17 C16 C18 109.8(11) . . ?
C17 C16 C19 111.2(11) . . ?
C18 C16 C19 108.3(11) . . ?
C16 C17 H17A 109.5 . . ?
C16 C17 H17B 109.5 . . ?
C16 C17 H17C 109.5 . . ?
H17A C17 H17B 109.5 . . ?
H17A C17 H17C 109.5 . . ?
H17B C17 H17C 109.5 . . ?
C16 C18 H18A 109.5 . . ?
C16 C18 H18B 109.5 . . ?
C16 C18 H18C 109.5 . . ?
H18A C18 H18B 109.5 . . ?
H18A C18 H18C 109.5 . . ?
H18B C18 H18C 109.5 . . ?
C16 C19 H19A 109.5 . . ?
C16 C19 H19B 109.5 . . ?
C16 C19 H19C 109.5 . . ?
H19A C19 H19B 109.5 . . ?
H19A C19 H19C 109.5 . . ?
H19B C19 H19C 109.5 . . ?
C21 C20 C12 135.7(17) . . ?
C22 C20 C12 113.7(17) . . ?
C22 C20 C21 110.6(17) . . ?
C20 C21 H21 116.8 . . ?
C21 C21 C20 126.3(11) 12_565 . ?
C21 C21 H21 116.8 12_565 . ?
C20 C22 C22 122.5(12) . 12_565 ?
C20 C22 H22 118.8 . . ?
C22 C22 H22 118.8 12_565 . ?
C6 C23 C6 106.1(11) 3_565 . ?
C6 C23 C6 106.1(11) 3_565 2_665 ?
C6 C23 C6 106.1(11) . 2_665 ?
C6 C23 H23 112.7 . . ?
C6 C23 H23 112.7 2_665 . ?
C6 C23 H23 112.7 3_565 . ?
C1 C24 C1 107.5(13) 3_565 2_665 ?
C1 C24 C1 107.5(13) . 2_665 ?
C1 C24 C1 107.5(13) . 3_565 ?
C25 C24 C1 111.4(12) . 3_565 ?
C25 C24 C1 111.4(12) . . ?
C25 C24 C1 111.4(12) . 2_665 ?
C24 C25 O26 135.5(14) . . ?

loop_
_geom_bond_atom_site_label_1
_geom_bond_atom_site_label_2
_geom_bond_distance
_geom_bond_site_symmetry_2
_geom_bond_publ_flag
O9 C8 1.19(2) . ?
O26 H26 0.8400 . ?
O26 C25 1.19(2) . ?
N7 H7 0.8800 . ?
N7 C3 1.32(2) . ?
N7 C8 1.29(2) . ?
C1 C2 1.390(12) . ?
C1 C6 1.400(12) . ?
C1 C24 1.500(17) . ?
C2 H2 0.9500 . ?
C2 C3 1.386(12) . ?
C3 C4 1.405(12) . ?
C4 H4 0.9500 . ?
C4 C5 1.374(12) . ?
C5 H5 0.9500 . ?
C5 C6 1.387(12) . ?
C6 C23 1.628(18) . ?
C8 C10 1.406(12) . ?
C10 C11 1.387(12) . ?
C10 C15 1.378(12) . ?
C11 H11 0.9500 . ?
C11 C12 1.371(12) . ?
C12 C13 1.375(12) . ?
C12 C20 1.547(12) . ?
C13 H13 0.9500 . ?
C13 C14 1.358(12) . ?
C14 C15 1.369(12) . ?
C14 C16 1.553(15) . ?
C15 H15 0.9500 . ?
C16 C17 1.552(14) . ?
C16 C18 1.556(14) . ?
C16 C19 1.557(14) . ?
C17 H17A 0.9800 . ?
C17 H17B 0.9800 . ?
C17 H17C 0.9800 . ?
C18 H18A 0.9800 . ?
C18 H18B 0.9800 . ?
C18 H18C 0.9800 . ?
C19 H19A 0.9800 . ?
C19 H19B 0.9800 . ?
C19 H19C 0.9800 . ?
C20 C21 1.387(12) . ?
C20 C22 1.372(12) . ?
C21 C21 1.24(3) 12_565 ?
C21 H21 0.9500 . ?
C22 C22 1.40(4) 12_565 ?
C22 H22 0.9500 . ?
C23 H23 1.0000 . ?
C24 C25 1.18(3) . ?

loop_
_geom_torsion_atom_site_label_1
_geom_torsion_atom_site_label_2
_geom_torsion_atom_site_label_3
_geom_torsion_atom_site_label_4
_geom_torsion
_geom_torsion_site_symmetry_1
_geom_torsion_site_symmetry_2
_geom_torsion_site_symmetry_3
_geom_torsion_site_symmetry_4
_geom_torsion_publ_flag
O9 C8 C10 C11 -169(2) . . . . ?
O9 C8 C10 C15 21(4) . . . . ?
N7 C3 C4 C5 -178.3(18) . . . . ?
N7 C8 C10 C11 -2(4) . . . . ?
N7 C8 C10 C15 -172(2) . . . . ?
C1 C2 C3 N7 178.7(19) . . . . ?
C1 C2 C3 C4 -3(4) . . . . ?
C1 C6 C23 C6 -58.3(16) . . . 2_665 ?
C1 C6 C23 C6 54.2(17) . . . 3_565 ?
C1 C24 C25 O26 70(3) 2_665 . . . ?
C1 C24 C25 O26 -50(3) . . . . ?
C1 C24 C25 O26 -170(3) 3_565 . . . ?
C2 C1 C6 C5 -4(3) . . . . ?
C2 C1 C6 C23 173.8(15) . . . . ?
C2 C1 C24 C1 -112(3) . . . 2_665 ?
C2 C1 C24 C1 132(3) . . . 3_565 ?
C2 C1 C24 C25 10(2) . . . . ?
C2 C3 C4 C5 3(3) . . . . ?
C3 N7 C8 O9 -6(4) . . . . ?
C3 N7 C8 C10 -173(2) . . . . ?
C3 C4 C5 C6 -4(3) . . . . ?
C4 C5 C6 C1 5(3) . . . . ?
C4 C5 C6 C23 -172.3(15) . . . . ?
C5 C6 C23 C6 -128(2) . . . 3_565 ?
C5 C6 C23 C6 120(3) . . . 2_665 ?
C6 C1 C2 C3 3(3) . . . . ?
C6 C1 C24 C1 -60.1(19) . . . 3_565 ?
C6 C1 C24 C1 55(2) . . . 2_665 ?
C6 C1 C24 C25 177.7(14) . . . . ?
C8 N7 C3 C2 -163(2) . . . . ?
C8 N7 C3 C4 18(4) . . . . ?
C8 C10 C11 C12 -171(2) . . . . ?
C8 C10 C15 C14 -170(2) . . . . ?
C10 C11 C12 C13 -14(3) . . . . ?
C10 C11 C12 C20 -161(2) . . . . ?
C11 C10 C15 C14 17(3) . . . . ?
C11 C12 C13 C14 12(3) . . . . ?
C11 C12 C20 C21 143(2) . . . . ?
C11 C12 C20 C22 -41(3) . . . . ?
C12 C13 C14 C15 1(3) . . . . ?
C12 C13 C14 C16 177.8(16) . . . . ?
C12 C20 C21 C21 -178(3) . . . 12_565 ?
C12 C20 C22 C22 173(3) . . . 12_565 ?
C13 C12 C20 C21 -6(3) . . . . ?
C13 C12 C20 C22 170.5(19) . . . . ?
C13 C14 C15 C10 -19(4) . . . . ?
C13 C14 C16 C17 -46(2) . . . . ?
C13 C14 C16 C18 -165.8(19) . . . . ?
C13 C14 C16 C19 75(2) . . . . ?
C15 C10 C11 C12 0(3) . . . . ?
C15 C14 C16 C17 130(2) . . . . ?
C15 C14 C16 C18 10(2) . . . . ?
C15 C14 C16 C19 -109(2) . . . . ?
C16 C14 C15 C10 165(2) . . . . ?
C20 C12 C13 C14 164.4(17) . . . . ?
C21 C20 C22 C22 -10(4) . . . 12_565 ?
C22 C20 C21 C21 5(4) . . . 12_565 ?
C24 C1 C2 C3 171.0(18) . . . . ?
C24 C1 C6 C5 -174.4(17) . . . . ?
C24 C1 C6 C23 4(2) . . . . ?

loop_
_smtbx_masks_void_nr
_smtbx_masks_void_average_x
_smtbx_masks_void_average_y
_smtbx_masks_void_average_z
_smtbx_masks_void_volume
_smtbx_masks_void_count_electrons
_smtbx_masks_void_content
1 -0.530 -0.976 -0.860 7454.5 2100.2 '48 C2H6SO'
